data_7016022
loop_
_publ_author_name
'Nastase, Silviu'
'Maxim, Catalin'
'Andruh, Marius'
'Cano, Joan'
'Ruiz-P\'erez, Catalina'
'Faus, Juan'
'Lloret, Francesc'
'Julve, Miguel'

_publ_section_title
;
 New cyanide-bridged Mn(III)-M(III) heterometallic dinuclear complexes
 constructed from [M(III)(AA)(CN)4]- building blocks (M = Cr and Fe):
 synthesis, crystal structures and magnetic properties.
;
_journal_issue 18
_journal_name_full 'Dalton transactions (Cambridge, England : 2003)'
_journal_page_first 4898
_journal_page_last 4908
_journal_paper_doi 10.1039/c0dt01815e
_journal_volume 40
_journal_year 2011
_chemical_formula_sum 'C46 H54 Cl Cr Mn2 N10 O17'
_chemical_formula_weight 1216.32
_space_group_IT_number 2
_symmetry_cell_setting triclinic
_symmetry_Int_Tables_number 2
_symmetry_space_group_name_Hall '-P 1'
_symmetry_space_group_name_H-M 'P -1'
_atom_sites_solution_hydrogens geom
_atom_sites_solution_primary direct
_atom_sites_solution_secondary difmap
_audit_creation_method SHELXL-97
_cell_angle_alpha 69.745(17)
_cell_angle_beta 80.807(15)
_cell_angle_gamma 82.609(18)
_cell_formula_units_Z 2
_cell_length_a 11.7336(14)
_cell_length_b 14.412(4)
_cell_length_c 16.884(3)
_cell_measurement_temperature 293(2)
_cell_volume 2635.9(10)
_computing_cell_refinement 'EvalCCD (Duisenberg & Schreurs 1990-2000)'
_computing_data_collection 'Collect (Bruker AXS BV, 1997-2004)'
_computing_data_reduction 'Dirax/lsq (Duisenberg & Schreurs, 1989-2000)'
_computing_molecular_graphics 'Ortep-3 for Windows (Farrugia, 1997)'
_computing_publication_material 'WinGX publication routines (Farrugia, 1999)'
_computing_structure_refinement 'SHELXL-97 (Sheldrick, 1997)'
_computing_structure_solution 'SHELXL-97 (Sheldrick, 1997)'
_diffrn_ambient_temperature 293(2)
_diffrn_detector 'CCD plate'
_diffrn_detector_area_resol_mean 9
_diffrn_measured_fraction_theta_full 0.963
_diffrn_measured_fraction_theta_max 0.963
_diffrn_measurement_device '95mm CCD camera on \k-goniostat'
_diffrn_measurement_device_type KappaCCD
_diffrn_measurement_method 'CCD rotation images, thick slices'
_diffrn_radiation_monochromator 'horizonally mounted graphite crystal'
_diffrn_radiation_probe x-ray
_diffrn_radiation_source 'fine-focus sealed tube'
_diffrn_radiation_type Mok\a
_diffrn_radiation_wavelength 0.71073
_diffrn_reflns_av_R_equivalents 0.0535
_diffrn_reflns_av_sigmaI/netI 0.1043
_diffrn_reflns_limit_h_max 10
_diffrn_reflns_limit_h_min -15
_diffrn_reflns_limit_k_max 18
_diffrn_reflns_limit_k_min -18
_diffrn_reflns_limit_l_max 20
_diffrn_reflns_limit_l_min -21
_diffrn_reflns_number 30628
_diffrn_reflns_theta_full 27.50
_diffrn_reflns_theta_max 27.50
_diffrn_reflns_theta_min 6.40
_diffrn_source 'Enraf Nonius FR590'
_exptl_absorpt_coefficient_mu 0.805
_exptl_absorpt_correction_type none
_exptl_crystal_colour Brown
_exptl_crystal_density_diffrn 1.532
_exptl_crystal_density_method 'not measured'
_exptl_crystal_description Prism
_exptl_crystal_F_000 1254
_exptl_crystal_size_max 0.10
_exptl_crystal_size_mid 0.08
_exptl_crystal_size_min 0.08
_refine_diff_density_max 0.694
_refine_diff_density_min -0.570
_refine_diff_density_rms 0.076
_refine_ls_extinction_method none
_refine_ls_goodness_of_fit_ref 1.026
_refine_ls_hydrogen_treatment mixed
_refine_ls_matrix_type full
_refine_ls_number_parameters 719
_refine_ls_number_reflns 11679
_refine_ls_number_restraints 0
_refine_ls_restrained_S_all 1.026
_refine_ls_R_factor_all 0.1398
_refine_ls_R_factor_gt 0.0606
_refine_ls_shift/su_max 0.000
_refine_ls_shift/su_mean 0.000
_refine_ls_structure_factor_coef Fsqd
_refine_ls_weighting_details 'calc w=1/[\s^2^(Fo^2^)+(0.0379P)^2^+2.6521P] where P=(Fo^2^+2Fc^2^)/3'
_refine_ls_weighting_scheme calc
_refine_ls_wR_factor_gt 0.1021
_refine_ls_wR_factor_ref 0.1256
_reflns_number_gt 6574
_reflns_number_total 11679
_reflns_threshold_expression >2sigma(I)
_cod_data_source_file c0dt01815e.txt
_cod_data_source_block Compound-2
_cod_original_cell_volume 2636.0(10)
_cod_database_code 7016022

loop_
_symmetry_equiv_pos_as_xyz
'x, y, z'
'-x, -y, -z'

loop_
_atom_site_label
_atom_site_type_symbol
_atom_site_fract_x
_atom_site_fract_y
_atom_site_fract_z
_atom_site_U_iso_or_equiv
_atom_site_adp_type
_atom_site_occupancy
_atom_site_symmetry_multiplicity
_atom_site_calc_flag
_atom_site_refinement_flags
_atom_site_disorder_assembly
_atom_site_disorder_group
Mn1 Mn 0.91623(5) 0.16405(4) 0.41916(4) 0.02890(15) Uani 1 1 d . . .
Mn2 Mn 0.18699(5) 0.41388(4) 0.99165(4) 0.02741(15) Uani 1 1 d . . .
Cr1 Cr 0.46684(5) 0.33048(4) 0.41843(4) 0.03143(16) Uani 1 1 d . . .
Cl1 Cl 0.35892(11) 0.05124(10) 0.87869(9) 0.0620(3) Uani 1 1 d . . .
N1 N 0.9921(3) 0.2445(2) 0.3074(2) 0.0358(8) Uani 1 1 d . . .
N2 N 0.9334(3) 0.2826(2) 0.4489(2) 0.0359(8) Uani 1 1 d . . .
N3 N 0.7282(3) 0.2319(2) 0.3916(2) 0.0392(8) Uani 1 1 d . . .
N4 N 0.5669(4) 0.5431(3) 0.3512(3) 0.0678(12) Uani 1 1 d . . .
N5 N 0.4073(4) 0.3314(3) 0.2385(3) 0.0633(11) Uani 1 1 d . . .
N6 N 0.2207(4) 0.4434(3) 0.4535(3) 0.0741(13) Uani 1 1 d . . .
N7 N 0.4095(2) 0.1915(2) 0.4905(2) 0.0329(7) Uani 1 1 d . . .
N8 N 0.4978(3) 0.3198(2) 0.5397(2) 0.0372(8) Uani 1 1 d . . .
H8D H 0.5720 0.2976 0.5466 0.045 Uiso 1 1 calc R . .
H8E H 0.4857 0.3802 0.5455 0.045 Uiso 1 1 calc R . .
N9 N 0.2341(2) 0.3318(2) 0.91774(19) 0.0303(7) Uani 1 1 d . . .
N10 N 0.3234(2) 0.4848(2) 0.92603(19) 0.0311(7) Uani 1 1 d . . .
C1 C 1.0414(3) 0.2112(3) 0.2484(3) 0.0367(10) Uani 1 1 d . . .
H1 H 1.0818 0.2552 0.2015 0.044 Uiso 1 1 calc R . .
C2 C 1.0398(3) 0.1118(3) 0.2484(2) 0.0331(9) Uani 1 1 d . . .
C3 C 1.1037(3) 0.0868(4) 0.1794(3) 0.0464(11) Uani 1 1 d . . .
H3 H 1.1464 0.1340 0.1367 0.056 Uiso 1 1 calc R . .
C4 C 1.1035(4) -0.0049(4) 0.1746(3) 0.0529(12) Uani 1 1 d . . .
H4 H 1.1461 -0.0205 0.1288 0.063 Uiso 1 1 calc R . .
C5 C 1.0401(4) -0.0757(4) 0.2376(3) 0.0488(11) Uani 1 1 d . . .
H5 H 1.0399 -0.1384 0.2334 0.059 Uiso 1 1 calc R . .
C6 C 0.9776(3) -0.0547(3) 0.3062(3) 0.0358(9) Uani 1 1 d . . .
C7 C 0.9755(3) 0.0409(3) 0.3129(2) 0.0304(9) Uani 1 1 d . . .
C8 C 0.8992(4) -0.2141(3) 0.3657(3) 0.0533(12) Uani 1 1 d . . .
H8A H 0.8548 -0.2529 0.4166 0.080 Uiso 1 1 calc R . .
H8B H 0.9730 -0.2491 0.3578 0.080 Uiso 1 1 calc R . .
H8C H 0.8584 -0.2027 0.3178 0.080 Uiso 1 1 calc R . .
C9 C 0.9979(4) 0.3486(3) 0.3004(3) 0.0525(12) Uani 1 1 d . . .
H9A H 0.9266 0.3873 0.2831 0.063 Uiso 1 1 calc R . .
H9B H 1.0617 0.3773 0.2584 0.063 Uiso 1 1 calc R . .
C10 C 1.0158(4) 0.3490(3) 0.3866(3) 0.0503(12) Uani 1 1 d . . .
H10A H 1.0947 0.3252 0.3979 0.060 Uiso 1 1 calc R . .
H10B H 1.0008 0.4156 0.3895 0.060 Uiso 1 1 calc R . .
C11 C 0.8767(4) 0.3042(3) 0.5122(3) 0.0395(10) Uani 1 1 d . . .
H11 H 0.8850 0.3660 0.5154 0.047 Uiso 1 1 calc R . .
C12 C 0.8018(3) 0.2413(3) 0.5783(3) 0.0350(9) Uani 1 1 d . . .
C13 C 0.7382(4) 0.2792(3) 0.6405(3) 0.0451(11) Uani 1 1 d . . .
H13 H 0.7440 0.3446 0.6362 0.054 Uiso 1 1 calc R . .
C013 C 0.7930(3) 0.1422(3) 0.5855(2) 0.0310(9) Uani 1 1 d . . .
C14 C 0.6691(4) 0.2215(4) 0.7063(3) 0.0501(12) Uani 1 1 d . . .
H14 H 0.6270 0.2477 0.7463 0.060 Uiso 1 1 calc R . .
C15 C 0.6608(3) 0.1235(4) 0.7144(3) 0.0460(11) Uani 1 1 d . . .
H15 H 0.6132 0.0845 0.7600 0.055 Uiso 1 1 calc R . .
C16 C 0.7216(3) 0.0833(3) 0.6560(2) 0.0344(9) Uani 1 1 d . . .
C17 C 0.6534(4) -0.0771(4) 0.7294(3) 0.0528(12) Uani 1 1 d . . .
H17A H 0.6605 -0.1420 0.7244 0.079 Uiso 1 1 calc R . .
H17B H 0.5737 -0.0515 0.7298 0.079 Uiso 1 1 calc R . .
H17C H 0.6803 -0.0811 0.7814 0.079 Uiso 1 1 calc R . .
C18 C 0.6350(4) 0.2658(3) 0.3985(2) 0.0331(9) Uani 1 1 d . . .
C19 C 0.5316(4) 0.4672(3) 0.3705(3) 0.0430(10) Uani 1 1 d . . .
C20 C 0.4294(4) 0.3318(3) 0.3020(3) 0.0433(10) Uani 1 1 d . . .
C21 C 0.3059(4) 0.4014(3) 0.4398(3) 0.0441(11) Uani 1 1 d . . .
C22 C 0.4199(3) 0.2510(3) 0.6054(3) 0.0387(10) Uani 1 1 d . . .
H22A H 0.3463 0.2866 0.6161 0.046 Uiso 1 1 calc R . .
H22B H 0.4543 0.2239 0.6581 0.046 Uiso 1 1 calc R . .
C23 C 0.4012(3) 0.1695(3) 0.5754(3) 0.0333(9) Uani 1 1 d . . .
C24 C 0.3716(3) 0.0775(3) 0.6305(3) 0.0432(10) Uani 1 1 d . . .
H24 H 0.3669 0.0635 0.6889 0.052 Uiso 1 1 calc R . .
C25 C 0.3490(3) 0.0064(3) 0.5987(3) 0.0449(11) Uani 1 1 d . . .
H25 H 0.3293 -0.0559 0.6353 0.054 Uiso 1 1 calc R . .
C26 C 0.3561(3) 0.0289(3) 0.5129(3) 0.0433(11) Uani 1 1 d . . .
H26 H 0.3405 -0.0174 0.4898 0.052 Uiso 1 1 calc R . .
C27 C 0.3868(3) 0.1215(3) 0.4612(3) 0.0388(10) Uani 1 1 d . . .
H27 H 0.3920 0.1363 0.4027 0.047 Uiso 1 1 calc R . .
C28 C 0.1748(3) 0.2663(3) 0.9112(2) 0.0331(9) Uani 1 1 d . . .
H28 H 0.2051 0.2362 0.8709 0.040 Uiso 1 1 calc R . .
C29 C 0.0667(3) 0.2355(3) 0.9600(2) 0.0319(9) Uani 1 1 d . . .
C30 C 0.0179(4) 0.1582(3) 0.9466(3) 0.0428(10) Uani 1 1 d . . .
H30 H 0.0547 0.1309 0.9058 0.051 Uiso 1 1 calc R . .
C31 C -0.0833(4) 0.1237(3) 0.9936(3) 0.0500(12) Uani 1 1 d . . .
H31 H -0.1148 0.0726 0.9847 0.060 Uiso 1 1 calc R . .
C32 C -0.1398(3) 0.1638(3) 1.0544(3) 0.0409(10) Uani 1 1 d . . .
H32 H -0.2087 0.1396 1.0860 0.049 Uiso 1 1 calc R . .
C33 C -0.0940(3) 0.2394(3) 1.0682(2) 0.0304(9) Uani 1 1 d . . .
C34 C 0.0117(3) 0.2758(3) 1.0222(2) 0.0265(8) Uani 1 1 d . . .
C35 C -0.2388(4) 0.2408(3) 1.1845(3) 0.0505(12) Uani 1 1 d . . .
H35A H -0.2653 0.2787 1.2216 0.076 Uiso 1 1 calc R . .
H35B H -0.2157 0.1739 1.2175 0.076 Uiso 1 1 calc R . .
H35C H -0.3002 0.2404 1.1533 0.076 Uiso 1 1 calc R . .
C36 C 0.3479(3) 0.3524(3) 0.8660(3) 0.0404(10) Uani 1 1 d . . .
H36A H 0.3499 0.3392 0.8132 0.048 Uiso 1 1 calc R . .
H36B H 0.4090 0.3104 0.8968 0.048 Uiso 1 1 calc R . .
C37 C 0.3651(4) 0.4610(3) 0.8475(3) 0.0412(10) Uani 1 1 d . . .
H37A H 0.4464 0.4726 0.8304 0.049 Uiso 1 1 calc R . .
H37B H 0.3218 0.5027 0.8017 0.049 Uiso 1 1 calc R . .
C38 C 0.3701(3) 0.5500(3) 0.9436(3) 0.0348(9) Uani 1 1 d . . .
H38 H 0.4362 0.5756 0.9085 0.042 Uiso 1 1 calc R . .
C39 C 0.3291(3) 0.5864(3) 1.0123(3) 0.0335(9) Uani 1 1 d . . .
C40 C 0.3910(3) 0.6586(3) 1.0224(3) 0.0461(11) Uani 1 1 d . . .
H40 H 0.4592 0.6773 0.9867 0.055 Uiso 1 1 calc R . .
C41 C 0.3537(4) 0.7012(4) 1.0828(3) 0.0532(12) Uani 1 1 d . . .
H41 H 0.3954 0.7489 1.0882 0.064 Uiso 1 1 calc R . .
C42 C 0.2516(4) 0.6726(3) 1.1372(3) 0.0477(11) Uani 1 1 d . . .
H42 H 0.2261 0.7009 1.1794 0.057 Uiso 1 1 calc R . .
C43 C 0.1887(3) 0.6032(3) 1.1287(2) 0.0333(9) Uani 1 1 d . . .
C44 C 0.2250(3) 0.5593(3) 1.0658(2) 0.0289(8) Uani 1 1 d . . .
C45 C 0.0436(4) 0.6143(4) 1.2419(3) 0.0564(13) Uani 1 1 d . . .
H45A H -0.0282 0.5872 1.2708 0.085 Uiso 1 1 calc R . .
H45B H 0.0310 0.6850 1.2172 0.085 Uiso 1 1 calc R . .
H45C H 0.0990 0.5985 1.2817 0.085 Uiso 1 1 calc R . .
O1 O 0.8505(2) 0.09857(17) 0.53185(15) 0.0316(6) Uani 1 1 d . . .
O2 O 0.9130(2) 0.05725(18) 0.38032(16) 0.0335(6) Uani 1 1 d . . .
O3 O 0.7214(2) -0.0127(2) 0.65892(16) 0.0412(7) Uani 1 1 d . . .
O4 O 0.9161(2) -0.1207(2) 0.37318(18) 0.0429(7) Uani 1 1 d . . .
O5 O 0.05515(19) 0.34402(17) 1.04284(15) 0.0286(6) Uani 1 1 d . . .
O6 O 0.15763(19) 0.49671(18) 1.05862(15) 0.0307(6) Uani 1 1 d . . .
O7 O -0.1426(2) 0.2841(2) 1.12654(17) 0.0377(6) Uani 1 1 d . . .
O8 O 0.0866(2) 0.57296(19) 1.17653(17) 0.0404(7) Uani 1 1 d . . .
O9 O 0.4398(6) 0.1156(5) 0.8604(5) 0.198(4) Uani 1 1 d . . .
O10 O 0.2716(6) 0.0909(5) 0.8246(3) 0.179(3) Uani 1 1 d . . .
O11 O 0.4059(3) -0.0369(3) 0.8635(3) 0.0907(12) Uani 1 1 d . . .
O12 O 0.3043(3) 0.0366(3) 0.9613(2) 0.0868(12) Uani 1 1 d . . .
O1W O 1.0967(3) 0.1088(3) 0.4537(3) 0.0377(8) Uani 1 1 d . . .
O2W O 0.0878(3) 0.5180(3) 0.88740(19) 0.0344(7) Uani 1 1 d . . .
O3W O 0.2993(3) 0.3106(3) 1.0925(2) 0.0471(9) Uani 1 1 d . . .
O4W O 0.4041(3) 0.1498(2) 1.0503(2) 0.0697(10) Uani 1 1 d . . .
O5W O 0.8113(5) 0.5489(5) 0.3713(4) 0.161(2) Uani 1 1 d . . .
H3A H 0.323(4) 0.269(3) 1.086(3) 0.034(16) Uiso 1 1 d . . .
H2A H 0.035(4) 0.496(3) 0.891(3) 0.044(17) Uiso 1 1 d . . .
H1A H 1.124(4) 0.059(4) 0.439(3) 0.069(18) Uiso 1 1 d . . .
H2B H 0.077(4) 0.569(4) 0.890(3) 0.059(19) Uiso 1 1 d . . .
H1B H 1.092(4) 0.098(3) 0.493(3) 0.033(18) Uiso 1 1 d . . .
H3B H 0.326(5) 0.327(5) 1.127(4) 0.10(3) Uiso 1 1 d . . .

loop_
_atom_site_aniso_label
_atom_site_aniso_U_11
_atom_site_aniso_U_22
_atom_site_aniso_U_33
_atom_site_aniso_U_23
_atom_site_aniso_U_13
_atom_site_aniso_U_12
Mn1 0.0333(3) 0.0265(3) 0.0238(3) -0.0052(2) -0.0007(2) -0.0038(2)
Mn2 0.0285(3) 0.0285(3) 0.0255(3) -0.0109(3) 0.0020(2) -0.0045(2)
Cr1 0.0330(3) 0.0316(3) 0.0321(4) -0.0133(3) -0.0062(3) -0.0009(3)
Cl1 0.0651(8) 0.0590(8) 0.0578(8) -0.0256(7) 0.0110(6) 0.0042(6)
N1 0.0384(18) 0.0351(19) 0.0267(19) 0.0004(15) -0.0049(15) -0.0063(15)
N2 0.0423(19) 0.0280(18) 0.034(2) -0.0026(15) -0.0096(16) -0.0052(15)
N3 0.037(2) 0.044(2) 0.037(2) -0.0162(17) -0.0033(15) -0.0002(16)
N4 0.096(3) 0.055(3) 0.057(3) -0.027(2) 0.008(2) -0.024(2)
N5 0.096(3) 0.054(3) 0.045(3) -0.014(2) -0.023(2) -0.016(2)
N6 0.045(2) 0.076(3) 0.107(4) -0.042(3) -0.011(2) 0.011(2)
N7 0.0328(17) 0.0379(19) 0.032(2) -0.0166(16) -0.0061(14) -0.0026(14)
N8 0.0338(17) 0.042(2) 0.040(2) -0.0186(17) -0.0040(15) -0.0033(15)
N9 0.0334(17) 0.0312(17) 0.0256(18) -0.0119(14) 0.0010(13) 0.0006(14)
N10 0.0294(16) 0.0343(18) 0.0276(18) -0.0098(15) 0.0025(13) -0.0041(14)
C1 0.033(2) 0.044(2) 0.023(2) 0.0025(19) -0.0041(17) -0.0039(18)
C2 0.032(2) 0.040(2) 0.021(2) -0.0026(17) -0.0074(16) 0.0054(17)
C3 0.041(2) 0.067(3) 0.023(2) -0.009(2) -0.0020(18) 0.004(2)
C4 0.051(3) 0.079(4) 0.028(3) -0.024(3) -0.002(2) 0.009(3)
C5 0.050(3) 0.061(3) 0.042(3) -0.027(2) -0.010(2) 0.006(2)
C6 0.033(2) 0.046(2) 0.031(2) -0.016(2) -0.0079(17) 0.0025(18)
C7 0.0270(19) 0.043(2) 0.023(2) -0.0143(18) -0.0065(16) 0.0052(17)
C8 0.057(3) 0.044(3) 0.070(3) -0.032(3) -0.012(2) -0.001(2)
C9 0.067(3) 0.034(2) 0.047(3) 0.000(2) -0.003(2) -0.012(2)
C10 0.066(3) 0.037(2) 0.047(3) -0.007(2) -0.007(2) -0.020(2)
C11 0.052(3) 0.032(2) 0.039(3) -0.013(2) -0.016(2) -0.0004(19)
C12 0.037(2) 0.041(2) 0.032(2) -0.0170(19) -0.0114(17) 0.0034(18)
C13 0.050(3) 0.047(3) 0.051(3) -0.030(2) -0.019(2) 0.007(2)
C013 0.031(2) 0.037(2) 0.025(2) -0.0110(18) -0.0086(16) 0.0042(17)
C14 0.045(3) 0.077(4) 0.042(3) -0.041(3) -0.004(2) 0.002(2)
C15 0.042(2) 0.064(3) 0.035(3) -0.023(2) 0.0013(19) -0.005(2)
C16 0.031(2) 0.048(3) 0.027(2) -0.0150(19) -0.0049(17) -0.0018(18)
C17 0.061(3) 0.064(3) 0.027(2) -0.003(2) 0.001(2) -0.023(2)
C18 0.043(2) 0.034(2) 0.027(2) -0.0144(18) -0.0047(18) -0.0063(19)
C19 0.057(3) 0.040(3) 0.034(3) -0.017(2) -0.001(2) -0.007(2)
C20 0.056(3) 0.034(2) 0.040(3) -0.009(2) -0.011(2) -0.007(2)
C21 0.039(2) 0.043(3) 0.053(3) -0.018(2) -0.012(2) 0.001(2)
C22 0.043(2) 0.046(2) 0.029(2) -0.014(2) -0.0044(18) -0.0042(19)
C23 0.029(2) 0.038(2) 0.033(2) -0.0133(19) -0.0039(17) 0.0007(17)
C24 0.049(3) 0.047(3) 0.031(2) -0.011(2) -0.0039(19) -0.005(2)
C25 0.038(2) 0.038(2) 0.049(3) -0.005(2) 0.001(2) -0.0047(19)
C26 0.041(2) 0.037(2) 0.055(3) -0.016(2) -0.010(2) -0.0084(19)
C27 0.043(2) 0.045(3) 0.034(2) -0.017(2) -0.0121(19) -0.0002(19)
C28 0.042(2) 0.032(2) 0.027(2) -0.0147(18) -0.0049(17) 0.0045(18)
C29 0.036(2) 0.030(2) 0.031(2) -0.0119(18) -0.0055(17) -0.0019(17)
C30 0.047(3) 0.040(2) 0.049(3) -0.026(2) -0.006(2) -0.001(2)
C31 0.053(3) 0.043(3) 0.067(3) -0.031(2) -0.010(2) -0.013(2)
C32 0.035(2) 0.038(2) 0.053(3) -0.017(2) -0.0037(19) -0.0089(18)
C33 0.034(2) 0.030(2) 0.027(2) -0.0072(17) -0.0110(16) 0.0007(17)
C34 0.0304(19) 0.0246(19) 0.024(2) -0.0057(16) -0.0076(15) -0.0013(16)
C35 0.044(2) 0.059(3) 0.041(3) -0.010(2) 0.008(2) -0.012(2)
C36 0.037(2) 0.044(2) 0.040(3) -0.020(2) 0.0089(18) -0.0025(18)
C37 0.042(2) 0.049(3) 0.031(2) -0.017(2) 0.0114(18) -0.0084(19)
C38 0.0259(19) 0.038(2) 0.036(2) -0.0074(19) 0.0026(17) -0.0059(17)
C39 0.026(2) 0.037(2) 0.037(2) -0.0130(19) -0.0070(17) -0.0001(17)
C40 0.033(2) 0.050(3) 0.058(3) -0.017(2) -0.005(2) -0.015(2)
C41 0.043(3) 0.059(3) 0.074(4) -0.038(3) -0.008(2) -0.017(2)
C42 0.054(3) 0.059(3) 0.045(3) -0.032(2) -0.007(2) -0.012(2)
C43 0.038(2) 0.034(2) 0.030(2) -0.0129(18) -0.0069(17) -0.0039(18)
C44 0.0281(19) 0.030(2) 0.028(2) -0.0069(17) -0.0100(16) -0.0019(16)
C45 0.073(3) 0.055(3) 0.049(3) -0.032(2) 0.011(2) -0.013(2)
O1 0.0388(14) 0.0283(14) 0.0241(15) -0.0072(12) 0.0012(11) -0.0008(11)
O2 0.0374(14) 0.0358(15) 0.0277(15) -0.0136(12) 0.0031(11) -0.0052(12)
O3 0.0503(17) 0.0414(17) 0.0257(15) -0.0056(13) 0.0052(12) -0.0103(13)
O4 0.0495(17) 0.0407(17) 0.0430(18) -0.0206(14) 0.0008(13) -0.0083(13)
O5 0.0339(14) 0.0287(14) 0.0257(14) -0.0122(11) 0.0011(11) -0.0085(11)
O6 0.0300(13) 0.0342(14) 0.0323(15) -0.0172(12) 0.0009(11) -0.0074(11)
O7 0.0344(14) 0.0453(16) 0.0333(16) -0.0152(13) 0.0061(12) -0.0095(12)
O8 0.0470(16) 0.0416(16) 0.0376(17) -0.0222(14) 0.0071(13) -0.0114(13)
O9 0.209(6) 0.166(5) 0.245(7) -0.143(5) 0.170(6) -0.137(5)
O10 0.236(7) 0.215(6) 0.102(4) -0.103(4) -0.092(4) 0.158(6)
O11 0.093(3) 0.069(2) 0.124(4) -0.056(3) -0.022(2) 0.024(2)
O12 0.089(3) 0.114(3) 0.055(2) -0.029(2) 0.016(2) -0.030(2)
O1W 0.0379(17) 0.041(2) 0.030(2) -0.0082(17) -0.0036(15) 0.0006(14)
O2W 0.0329(18) 0.0337(19) 0.0369(18) -0.0116(15) -0.0058(13) -0.0020(15)
O3W 0.057(2) 0.041(2) 0.045(2) -0.0173(17) -0.0188(16) 0.0106(18)
O4W 0.090(3) 0.060(2) 0.063(2) -0.0290(18) -0.0202(19) 0.0209(19)
O5W 0.108(4) 0.211(6) 0.162(5) -0.080(5) 0.029(4) -0.012(4)

loop_
_atom_type_symbol
_atom_type_description
_atom_type_scat_dispersion_real
_atom_type_scat_dispersion_imag
_atom_type_scat_source
C C 0.0033 0.0016 'International Tables Vol C Tables 4.2.6.8 and 6.1.1.4'
H H 0.0000 0.0000 'International Tables Vol C Tables 4.2.6.8 and 6.1.1.4'
Cl Cl 0.1484 0.1585 'International Tables Vol C Tables 4.2.6.8 and 6.1.1.4'
Cu Cu 0.3201 1.2651 'International Tables Vol C Tables 4.2.6.8 and 6.1.1.4'
Mn Mn 0.3368 0.7283 'International Tables Vol C Tables 4.2.6.8 and 6.1.1.4'
N N 0.0061 0.0033 'International Tables Vol C Tables 4.2.6.8 and 6.1.1.4'
O O 0.0106 0.0060 'International Tables Vol C Tables 4.2.6.8 and 6.1.1.4'
Cr Cr 0.3209 0.6236 'International Tables Vol C Tables 4.2.6.8 and 6.1.1.4'

loop_
_geom_angle_atom_site_label_1
_geom_angle_atom_site_label_2
_geom_angle_atom_site_label_3
_geom_angle
_geom_angle_site_symmetry_1
_geom_angle_site_symmetry_3
_geom_angle_publ_flag
O2 Mn1 O1 95.47(11) . . ?
O2 Mn1 N1 91.58(13) . . ?
O1 Mn1 N1 172.55(13) . . ?
O2 Mn1 N2 173.41(12) . . ?
O1 Mn1 N2 90.70(12) . . ?
N1 Mn1 N2 82.16(14) . . ?
O2 Mn1 O1W 90.09(13) . . ?
O1 Mn1 O1W 91.25(13) . . ?
N1 Mn1 O1W 86.34(13) . . ?
N2 Mn1 O1W 87.46(14) . . ?
O2 Mn1 N3 95.53(11) . . ?
O1 Mn1 N3 86.80(11) . . ?
N1 Mn1 N3 94.91(12) . . ?
N2 Mn1 N3 87.10(12) . . ?
O1W Mn1 N3 174.20(14) . . ?
O5 Mn2 O6 94.04(10) . . ?
O5 Mn2 N9 91.74(12) . . ?
O6 Mn2 N9 174.06(12) . . ?
O5 Mn2 N10 173.62(12) . . ?
O6 Mn2 N10 91.39(12) . . ?
N9 Mn2 N10 82.92(13) . . ?
O5 Mn2 O2W 90.58(13) . . ?
O6 Mn2 O2W 94.03(12) . . ?
N9 Mn2 O2W 87.27(13) . . ?
N10 Mn2 O2W 85.69(13) . . ?
O5 Mn2 O3W 92.92(12) . . ?
O6 Mn2 O3W 86.98(14) . . ?
N9 Mn2 O3W 91.37(15) . . ?
N10 Mn2 O3W 90.71(13) . . ?
O2W Mn2 O3W 176.29(13) . . ?
C19 Cr1 C21 87.90(17) . . ?
C19 Cr1 C20 94.65(16) . . ?
C21 Cr1 C20 90.66(17) . . ?
C19 Cr1 N7 168.35(15) . . ?
C21 Cr1 N7 92.20(15) . . ?
C20 Cr1 N7 97.00(14) . . ?
C19 Cr1 N8 89.52(15) . . ?
C21 Cr1 N8 88.80(15) . . ?
C20 Cr1 N8 175.78(14) . . ?
N7 Cr1 N8 78.84(13) . . ?
C19 Cr1 C18 88.93(16) . . ?
C21 Cr1 C18 176.18(16) . . ?
C20 Cr1 C18 91.71(16) . . ?
N7 Cr1 C18 90.48(13) . . ?
N8 Cr1 C18 89.05(14) . . ?
O9 Cl1 O12 109.5(3) . . ?
O9 Cl1 O11 111.1(3) . . ?
O12 Cl1 O11 114.0(3) . . ?
O9 Cl1 O10 110.2(5) . . ?
O12 Cl1 O10 106.2(3) . . ?
O11 Cl1 O10 105.6(3) . . ?
C1 N1 C9 121.1(3) . . ?
C1 N1 Mn1 125.5(3) . . ?
C9 N1 Mn1 113.1(3) . . ?
C11 N2 C10 121.9(3) . . ?
C11 N2 Mn1 125.3(3) . . ?
C10 N2 Mn1 112.7(3) . . ?
C18 N3 Mn1 162.6(3) . . ?
C27 N7 C23 117.7(3) . . ?
C27 N7 Cr1 126.9(3) . . ?
C23 N7 Cr1 115.3(2) . . ?
C22 N8 Cr1 110.2(2) . . ?
C28 N9 C36 120.2(3) . . ?
C28 N9 Mn2 126.0(3) . . ?
C36 N9 Mn2 113.8(2) . . ?
C38 N10 C37 120.9(3) . . ?
C38 N10 Mn2 126.2(3) . . ?
C37 N10 Mn2 112.8(2) . . ?
N1 C1 C2 125.6(4) . . ?
C7 C2 C3 119.8(4) . . ?
C7 C2 C1 122.3(4) . . ?
C3 C2 C1 117.9(4) . . ?
C4 C3 C2 120.8(4) . . ?
C3 C4 C5 120.2(4) . . ?
C6 C5 C4 120.9(4) . . ?
O4 C6 C5 125.2(4) . . ?
O4 C6 C7 114.4(3) . . ?
C5 C6 C7 120.4(4) . . ?
O2 C7 C2 124.2(3) . . ?
O2 C7 C6 117.8(3) . . ?
C2 C7 C6 118.0(3) . . ?
N1 C9 C10 107.3(3) . . ?
N2 C10 C9 106.4(3) . . ?
N2 C11 C12 125.4(4) . . ?
C013 C12 C13 119.3(4) . . ?
C013 C12 C11 122.2(4) . . ?
C13 C12 C11 118.4(4) . . ?
C14 C13 C12 120.7(4) . . ?
O1 C013 C12 124.3(3) . . ?
O1 C013 C16 117.2(3) . . ?
C12 C013 C16 118.4(4) . . ?
C13 C14 C15 120.4(4) . . ?
C16 C15 C14 120.9(4) . . ?
O3 C16 C15 125.6(4) . . ?
O3 C16 C013 114.2(3) . . ?
C15 C16 C013 120.2(4) . . ?
N3 C18 Cr1 176.0(3) . . ?
N4 C19 Cr1 173.8(4) . . ?
N5 C20 Cr1 178.8(4) . . ?
N6 C21 Cr1 176.0(4) . . ?
N8 C22 C23 109.4(3) . . ?
N7 C23 C24 121.3(4) . . ?
N7 C23 C22 116.1(3) . . ?
C24 C23 C22 122.6(4) . . ?
C25 C24 C23 119.9(4) . . ?
C26 C25 C24 119.0(4) . . ?
C25 C26 C27 118.5(4) . . ?
N7 C27 C26 123.6(4) . . ?
N9 C28 C29 126.1(4) . . ?
C34 C29 C30 119.9(4) . . ?
C34 C29 C28 122.4(3) . . ?
C30 C29 C28 117.6(4) . . ?
C31 C30 C29 120.0(4) . . ?
C30 C31 C32 120.9(4) . . ?
C33 C32 C31 120.1(4) . . ?
O7 C33 C32 124.8(3) . . ?
O7 C33 C34 114.3(3) . . ?
C32 C33 C34 120.8(4) . . ?
O5 C34 C29 123.9(3) . . ?
O5 C34 C33 117.7(3) . . ?
C29 C34 C33 118.3(3) . . ?
N9 C36 C37 107.7(3) . . ?
N10 C37 C36 107.7(3) . . ?
N10 C38 C39 125.5(3) . . ?
C44 C39 C40 118.9(4) . . ?
C44 C39 C38 122.7(3) . . ?
C40 C39 C38 118.2(4) . . ?
C41 C40 C39 121.7(4) . . ?
C40 C41 C42 119.3(4) . . ?
C43 C42 C41 120.6(4) . . ?
O8 C43 C42 125.0(4) . . ?
O8 C43 C44 114.1(3) . . ?
C42 C43 C44 120.9(4) . . ?
O6 C44 C43 117.7(3) . . ?
O6 C44 C39 123.7(3) . . ?
C43 C44 C39 118.5(3) . . ?
C013 O1 Mn1 125.9(2) . . ?
C7 O2 Mn1 127.8(2) . . ?
C16 O3 C17 117.3(3) . . ?
C6 O4 C8 118.0(3) . . ?
C34 O5 Mn2 129.3(2) . . ?
C44 O6 Mn2 129.1(2) . . ?
C33 O7 C35 117.3(3) . . ?
C43 O8 C45 117.5(3) . . ?

loop_
_geom_bond_atom_site_label_1
_geom_bond_atom_site_label_2
_geom_bond_distance
_geom_bond_site_symmetry_2
_geom_bond_publ_flag
Mn1 O2 1.877(3) . ?
Mn1 O1 1.892(2) . ?
Mn1 N1 1.977(3) . ?
Mn1 N2 1.982(3) . ?
Mn1 O1W 2.258(3) . ?
Mn1 N3 2.345(3) . ?
Mn2 O5 1.877(2) . ?
Mn2 O6 1.878(2) . ?
Mn2 N9 1.974(3) . ?
Mn2 N10 1.976(3) . ?
Mn2 O2W 2.254(3) . ?
Mn2 O3W 2.304(3) . ?
Cr1 C19 2.049(5) . ?
Cr1 C21 2.069(5) . ?
Cr1 C20 2.076(5) . ?
Cr1 N7 2.084(3) . ?
Cr1 N8 2.087(3) . ?
Cr1 C18 2.100(4) . ?
Cl1 O9 1.339(5) . ?
Cl1 O12 1.395(4) . ?
Cl1 O11 1.409(4) . ?
Cl1 O10 1.414(5) . ?
N1 C1 1.277(5) . ?
N1 C9 1.474(5) . ?
N2 C11 1.277(5) . ?
N2 C10 1.474(5) . ?
N3 C18 1.144(5) . ?
N4 C19 1.141(5) . ?
N5 C20 1.144(5) . ?
N6 C21 1.134(5) . ?
N7 C27 1.338(5) . ?
N7 C23 1.346(5) . ?
N8 C22 1.482(5) . ?
N9 C28 1.285(5) . ?
N9 C36 1.478(5) . ?
N10 C38 1.283(5) . ?
N10 C37 1.476(5) . ?
C1 C2 1.436(6) . ?
C2 C7 1.402(5) . ?
C2 C3 1.411(5) . ?
C3 C4 1.353(6) . ?
C4 C5 1.385(6) . ?
C5 C6 1.373(5) . ?
C6 O4 1.370(5) . ?
C6 C7 1.417(5) . ?
C7 O2 1.328(4) . ?
C8 O4 1.436(5) . ?
C9 C10 1.505(6) . ?
C11 C12 1.425(6) . ?
C12 C013 1.407(5) . ?
C12 C13 1.416(5) . ?
C13 C14 1.352(6) . ?
C013 O1 1.326(4) . ?
C013 C16 1.416(5) . ?
C14 C15 1.386(6) . ?
C15 C16 1.372(5) . ?
C16 O3 1.367(5) . ?
C17 O3 1.427(5) . ?
C22 C23 1.483(5) . ?
C23 C24 1.380(5) . ?
C24 C25 1.380(6) . ?
C25 C26 1.361(6) . ?
C26 C27 1.375(6) . ?
C28 C29 1.429(5) . ?
C29 C34 1.402(5) . ?
C29 C30 1.414(5) . ?
C30 C31 1.366(6) . ?
C31 C32 1.386(6) . ?
C32 C33 1.377(5) . ?
C33 O7 1.369(4) . ?
C33 C34 1.413(5) . ?
C34 O5 1.330(4) . ?
C35 O7 1.424(4) . ?
C36 C37 1.520(5) . ?
C38 C39 1.424(5) . ?
C39 C44 1.410(5) . ?
C39 C40 1.413(5) . ?
C40 C41 1.352(6) . ?
C41 C42 1.401(6) . ?
C42 C43 1.375(5) . ?
C43 O8 1.363(4) . ?
C43 C44 1.400(5) . ?
C44 O6 1.321(4) . ?
C45 O8 1.424(5) . ?
